data_4317140
loop_
_publ_author_name
'Alexis Pediaditakis'
'Melanie Schroeder'
'Vanessa Sagawe'
'Thilo Ludwig'
'Harald Hillebrecht'

_publ_contact_author_address
;
 Albert-Ludwigs-Universit\"at Freiburg
 Institut f\"ur Anorganische und Analytische Chemie
 Albertstr. 21
 D-79104 Freiburg
 Germany
;
_publ_contact_author_email harald.hillebrecht@ac.uni-freiburg.de
_publ_contact_author_fax +49-(0)761-203-6012
_publ_contact_author_name 'Prof. Dr. Harald Hillebrecht'
_publ_contact_author_phone +49-(0)761-203-6131
_publ_section_title
;
 Binary Boron-Rich Borides of Magnesium: Single-Crystal Investigations and
 Properties of MgB7 and the New Boride Mg~5B44
;
_journal_name_full 'Inorganic Chemistry'
_journal_page_first 10882
_journal_page_last 10893
_journal_paper_doi 10.1021/ic1012389
_journal_volume 49
_journal_year 2010
_chemical_formula_sum 'B44 Mg5'
_chemical_formula_weight 597.19
_chemical_name_systematic
; 
 ? 
;
_space_group_IT_number 92
_symmetry_cell_setting tetragonal
_symmetry_space_group_name_Hall 'P 4abw 2nw'
_symmetry_space_group_name_H-M 'P 41 21 2'
_atom_sites_solution_hydrogens geom
_atom_sites_solution_primary direct
_atom_sites_solution_secondary difmap
_audit_creation_method SHELXL-97
_cell_angle_alpha 90.00
_cell_angle_beta 90.00
_cell_angle_gamma 90.00
_cell_formula_units_Z 4
_cell_length_a 10.3795(15)
_cell_length_b 10.3795(15)
_cell_length_c 14.391(3)
_cell_measurement_reflns_used 37984
_cell_measurement_temperature 293(2)
_cell_measurement_theta_max 37.5
_cell_measurement_theta_min 3
_cell_volume 1550.4(5)
_computing_cell_refinement 'Software for IPDS-II, Fa. Stoe'
_computing_data_collection 'Software for IPDS-II, Fa. Stoe'
_computing_data_reduction 'Software for IPDS-II, Fa. Stoe'
_computing_molecular_graphics 'Diamond (Crystal impact, 2005)'
_computing_publication_material 'SHELXL-97_(Sheldrick, 1997)'
_computing_structure_refinement 'SHELXL-97 (Sheldrick, 1997)'
_computing_structure_solution 'SHELXS-97 (Sheldrick, 1990)'
_diffrn_ambient_temperature 293(2)
_diffrn_detector_type Curved_image_plate
_diffrn_measured_fraction_theta_full 0.997
_diffrn_measured_fraction_theta_max 0.997
_diffrn_measurement_details
;
120_frames_with_4.5_min
w=48_degree,c=54 degree,f=0_degree,Dw=1.2_degree
120_frames_with_4.5_min
w=50_degree,c=54 degree,f=0_degree,Dw=1.2_degree
;
_diffrn_measurement_device_type Rigaku_R-axis_Spider
_diffrn_measurement_method rotation_method
_diffrn_radiation_monochromator graphite
_diffrn_radiation_source 'fine-focus sealed tube'
_diffrn_radiation_type MoK\a
_diffrn_radiation_wavelength 0.71073
_diffrn_reflns_av_R_equivalents 0.0344
_diffrn_reflns_av_sigmaI/netI 0.0209
_diffrn_reflns_limit_h_max 16
_diffrn_reflns_limit_h_min -17
_diffrn_reflns_limit_k_max 17
_diffrn_reflns_limit_k_min -17
_diffrn_reflns_limit_l_max 24
_diffrn_reflns_limit_l_min -24
_diffrn_reflns_number 30361
_diffrn_reflns_theta_full 37.50
_diffrn_reflns_theta_max 37.50
_diffrn_reflns_theta_min 3.12
_exptl_absorpt_coefficient_mu 0.288
_exptl_absorpt_correction_type none
_exptl_crystal_colour dark_metallic
_exptl_crystal_density_diffrn 2.558
_exptl_crystal_density_method 'not measured'
_exptl_crystal_description irregular_fragment
_exptl_crystal_F_000 1120
_exptl_crystal_size_max 0.25
_exptl_crystal_size_mid 0.2
_exptl_crystal_size_min 0.1
_refine_diff_density_max 0.369
_refine_diff_density_min -0.297
_refine_diff_density_rms 0.063
_refine_ls_abs_structure_details 'Flack H D (1983), Acta Cryst. A39, 876-881'
_refine_ls_abs_structure_Flack -0.03(10)
_refine_ls_extinction_coef 0.000(3)
_refine_ls_extinction_expression Fc^*^=kFc[1+0.001xFc^2^\l^3^/sin(2\q)]^-1/4^
_refine_ls_extinction_method SHELXL
_refine_ls_goodness_of_fit_ref 1.143
_refine_ls_hydrogen_treatment mixed
_refine_ls_matrix_type full
_refine_ls_number_parameters 251
_refine_ls_number_reflns 4080
_refine_ls_number_restraints 0
_refine_ls_restrained_S_all 1.143
_refine_ls_R_factor_all 0.0265
_refine_ls_R_factor_gt 0.0251
_refine_ls_shift/su_max 6.532
_refine_ls_shift/su_mean 0.026
_refine_ls_structure_factor_coef Fsqd
_refine_ls_weighting_details 'calc w=1/[\s^2^(Fo^2^)+(0.0294P)^2^+0.3455P] where P=(Fo^2^+2Fc^2^)/3'
_refine_ls_weighting_scheme calc
_refine_ls_wR_factor_gt 0.0634
_refine_ls_wR_factor_ref 0.0640
_reflns_number_gt 3933
_reflns_number_total 4080
_reflns_threshold_expression >2sigma(I)
_cod_data_source_file ic1012389_si_002_1.cif
_cod_data_source_block mg5b44
_cod_original_cell_volume 1550.4(4)
_cod_database_code 4317140

loop_
_symmetry_equiv_pos_as_xyz
'x, y, z'
'-x, -y, z+1/2'
'-y+1/2, x+1/2, z+1/4'
'y+1/2, -x+1/2, z+3/4'
'-x+1/2, y+1/2, -z+1/4'
'x+1/2, -y+1/2, -z+3/4'
'y, x, -z'
'-y, -x, -z+1/2'

loop_
_atom_site_label
_atom_site_type_symbol
_atom_site_fract_x
_atom_site_fract_y
_atom_site_fract_z
_atom_site_U_iso_or_equiv
_atom_site_adp_type
_atom_site_occupancy
_atom_site_symmetry_multiplicity
_atom_site_calc_flag
_atom_site_refinement_flags
_atom_site_disorder_assembly
_atom_site_disorder_group
Mg1 Mg 0.19783(5) 0.12524(5) 0.23383(4) 0.00936(15) Uani 0.5353(18) 1 d P . .
Mg2 Mg 0.42009(5) 0.48367(5) 0.18132(4) 0.00735(14) Uani 0.533(2) 1 d P . .
Mg3 Mg 0.16425(11) 0.10132(8) 0.16457(6) 0.0237(3) Uani 0.440(2) 1 d P . .
Mg4 Mg 0.43763(6) 0.11721(6) 0.15043(4) 0.00488(16) Uani 0.4406(17) 1 d P . .
Mg5 Mg 0.20982(6) 0.01519(6) 0.37486(4) 0.00542(16) Uani 0.4384(17) 1 d P . .
B1 B 0.12803(7) 0.23996(8) 0.37611(6) 0.00546(12) Uani 1 1 d . . .
B2 B 0.04009(8) 0.13894(8) 0.45861(5) 0.00549(12) Uani 1 1 d . . .
B3 B 0.04790(7) 0.31226(8) 0.47695(5) 0.00572(12) Uani 1 1 d . . .
B4 B 0.04159(8) 0.39119(8) 0.36463(5) 0.00549(12) Uani 1 1 d . . .
B5 B 0.01893(7) 0.11067(8) 0.32979(5) 0.00553(12) Uani 1 1 d . . .
B6 B 0.03125(7) 0.27161(8) 0.27735(5) 0.00522(11) Uani 1 1 d . . .
B7 B 0.38867(8) 0.27610(8) 0.25712(5) 0.00546(12) Uani 1 1 d . . .
B8 B 0.39891(8) 0.11336(8) 0.31063(5) 0.00608(12) Uani 1 1 d . . .
B9 B 0.37753(7) 0.39456(8) 0.34592(5) 0.00530(12) Uani 1 1 d . . .
B10 B 0.37899(7) 0.30929(8) 0.45548(5) 0.00501(11) Uani 1 1 d . . .
B11 B 0.38764(8) 0.14250(8) 0.43847(5) 0.00545(12) Uani 1 1 d . . .
B12 B 0.29414(7) 0.24133(7) 0.36234(5) 0.00501(12) Uani 1 1 d . . .
B13 B 0.18422(8) 0.43914(7) 0.13732(5) 0.00558(12) Uani 1 1 d . . .
B14 B 0.10981(8) 0.29639(7) 0.17261(5) 0.00565(12) Uani 1 1 d . . .
B15 B 0.28882(7) 0.30130(8) 0.15430(5) 0.00568(12) Uani 1 1 d . . .
B16 B 0.03047(8) 0.38196(8) 0.08642(5) 0.00542(12) Uani 1 1 d . . .
B17 B 0.03498(8) 0.21024(8) 0.07616(5) 0.00636(12) Uani 1 1 d . . .
B18 B 0.30926(8) 0.40145(8) 0.04996(5) 0.00592(12) Uani 1 1 d . . .
B19 B 0.31281(8) 0.22621(7) 0.04543(5) 0.00555(12) Uani 1 1 d . . .
B20 B 0.14869(8) 0.45432(8) 0.00655(5) 0.00597(12) Uani 1 1 d . . .
B21 B 0.30696(8) 0.05658(7) 0.02533(5) 0.00589(12) Uani 1 1 d . . .
B22 B 0.16509(8) 0.16509(8) 0.0000 0.00589(16) Uani 1 2 d S . .
B23 B 0.46004(8) 0.46004(8) 0.0000 0.00593(16) Uani 1 2 d S . .

loop_
_atom_site_aniso_label
_atom_site_aniso_U_11
_atom_site_aniso_U_22
_atom_site_aniso_U_33
_atom_site_aniso_U_23
_atom_site_aniso_U_13
_atom_site_aniso_U_12
Mg1 0.0073(2) 0.0046(2) 0.0161(3) 0.00024(17) -0.00331(18) 0.00009(16)
Mg2 0.0056(2) 0.0055(2) 0.0109(2) 0.00134(16) 0.00030(16) 0.00036(16)
Mg3 0.0458(6) 0.0085(3) 0.0169(4) 0.0077(3) 0.0143(3) 0.0139(3)
Mg4 0.0046(3) 0.0057(3) 0.0044(2) -0.00052(17) -0.00041(17) 0.00029(19)
Mg5 0.0057(3) 0.0052(3) 0.0054(2) 0.00065(18) 0.00003(18) 0.00069(19)
B1 0.0048(3) 0.0056(3) 0.0060(2) 0.0002(2) -0.0006(2) 0.0001(2)
B2 0.0056(3) 0.0053(3) 0.0056(3) 0.0004(2) 0.0000(2) -0.0003(2)
B3 0.0057(3) 0.0054(3) 0.0061(3) 0.0003(2) -0.0008(2) -0.0005(2)
B4 0.0052(3) 0.0055(3) 0.0058(3) 0.0003(2) -0.0003(2) -0.0001(2)
B5 0.0052(3) 0.0052(3) 0.0062(3) 0.0003(2) -0.0003(2) 0.0005(2)
B6 0.0047(3) 0.0058(3) 0.0052(2) 0.0002(2) 0.0000(2) 0.0000(2)
B7 0.0055(3) 0.0056(3) 0.0053(3) 0.0001(2) 0.0000(2) 0.0002(2)
B8 0.0055(3) 0.0062(3) 0.0066(3) -0.0002(2) 0.0002(2) -0.0001(2)
B9 0.0051(3) 0.0051(3) 0.0057(2) 0.0001(2) 0.0000(2) 0.0000(2)
B10 0.0045(3) 0.0049(3) 0.0056(3) -0.0001(2) 0.0002(2) 0.0002(2)
B11 0.0045(3) 0.0059(3) 0.0060(3) 0.0006(2) 0.0000(2) -0.0001(2)
B12 0.0045(3) 0.0054(3) 0.0052(3) 0.0000(2) -0.0003(2) -0.0001(2)
B13 0.0058(3) 0.0052(3) 0.0058(3) -0.0001(2) 0.0004(2) -0.0003(2)
B14 0.0057(3) 0.0059(3) 0.0054(2) 0.0005(2) 0.0000(2) -0.0001(2)
B15 0.0052(3) 0.0062(3) 0.0057(2) 0.0001(2) -0.0003(2) 0.0004(2)
B16 0.0049(3) 0.0056(3) 0.0058(3) -0.0001(2) 0.0001(2) 0.0003(2)
B17 0.0061(3) 0.0067(3) 0.0063(3) -0.0009(2) 0.0012(2) -0.0017(2)
B18 0.0052(3) 0.0060(3) 0.0066(3) -0.0005(2) 0.0001(2) 0.0002(2)
B19 0.0056(3) 0.0050(3) 0.0060(3) -0.0003(2) 0.0001(2) 0.0004(2)
B20 0.0053(3) 0.0054(3) 0.0072(3) 0.0004(2) 0.0002(2) -0.0005(2)
B21 0.0063(3) 0.0050(3) 0.0064(3) 0.0005(2) 0.0008(2) -0.0003(2)
B22 0.0051(2) 0.0051(2) 0.0074(4) -0.0002(2) 0.0002(2) 0.0003(3)
B23 0.0054(2) 0.0054(2) 0.0070(4) 0.0003(2) -0.0003(2) -0.0007(3)

loop_
_atom_type_symbol
_atom_type_description
_atom_type_scat_dispersion_real
_atom_type_scat_dispersion_imag
_atom_type_scat_source
B B 0.0013 0.0007 'International Tables Vol C Tables 4.2.6.8 and 6.1.1.4'
Mg Mg 0.0486 0.0363 'International Tables Vol C Tables 4.2.6.8 and 6.1.1.4'

loop_
_geom_angle_atom_site_label_1
_geom_angle_atom_site_label_2
_geom_angle_atom_site_label_3
_geom_angle
_geom_angle_site_symmetry_1
_geom_angle_site_symmetry_3
_geom_angle_publ_flag
Mg3 Mg1 B14 71.40(5) . . ?
Mg3 Mg1 B5 105.96(7) . . ?
B14 Mg1 B5 87.61(4) . . ?
Mg3 Mg1 Mg5 134.80(6) . . ?
B14 Mg1 Mg5 140.54(4) . . ?
B5 Mg1 Mg5 59.51(3) . . ?
Mg3 Mg1 B15 81.94(6) . . ?
B14 Mg1 B15 48.70(3) . . ?
B5 Mg1 B15 131.41(4) . . ?
Mg5 Mg1 B15 141.44(4) . . ?
Mg3 Mg1 B8 134.51(7) . . ?
B14 Mg1 B8 126.89(4) . . ?
B5 Mg1 B8 115.15(4) . . ?
Mg5 Mg1 B8 61.36(3) . . ?
B15 Mg1 B8 85.04(3) . . ?
Mg3 Mg1 B18 65.03(5) . 5_545 ?
B14 Mg1 B18 134.46(4) . 5_545 ?
B5 Mg1 B18 91.91(3) . 5_545 ?
Mg5 Mg1 B18 72.59(3) . 5_545 ?
B15 Mg1 B18 132.24(4) . 5_545 ?
B8 Mg1 B18 94.13(3) . 5_545 ?
Mg3 Mg1 B23 72.79(6) . 3_545 ?
B14 Mg1 B23 109.70(4) . 3_545 ?
B5 Mg1 B23 49.03(3) . 3_545 ?
Mg5 Mg1 B23 66.38(2) . 3_545 ?
B15 Mg1 B23 151.87(4) . 3_545 ?
B8 Mg1 B23 121.58(4) . 3_545 ?
B18 Mg1 B23 45.15(3) 5_545 3_545 ?
Mg3 Mg1 B6 98.87(6) . . ?
B14 Mg1 B6 44.31(3) . . ?
B5 Mg1 B6 45.96(3) . . ?
Mg5 Mg1 B6 97.02(3) . . ?
B15 Mg1 B6 85.64(3) . . ?
B8 Mg1 B6 123.39(4) . . ?
B18 Mg1 B6 130.88(4) 5_545 . ?
B23 Mg1 B6 86.23(4) 3_545 . ?
Mg3 Mg1 B20 95.60(6) . 5_545 ?
B14 Mg1 B20 155.08(4) . 5_545 ?
B5 Mg1 B20 116.81(4) . 5_545 ?
Mg5 Mg1 B20 63.26(3) . 5_545 ?
B15 Mg1 B20 109.71(4) . 5_545 ?
B8 Mg1 B20 49.12(3) . 5_545 ?
B18 Mg1 B20 46.04(3) 5_545 5_545 ?
B23 Mg1 B20 85.32(4) 3_545 5_545 ?
B6 Mg1 B20 160.28(4) . 5_545 ?
Mg3 Mg1 B12 161.39(6) . . ?
B14 Mg1 B12 94.36(3) . . ?
B5 Mg1 B12 84.74(3) . . ?
Mg5 Mg1 B12 63.73(3) . . ?
B15 Mg1 B12 79.60(3) . . ?
B8 Mg1 B12 45.99(3) . . ?
B18 Mg1 B12 130.96(4) 5_545 . ?
B23 Mg1 B12 124.54(3) 3_545 . ?
B6 Mg1 B12 77.41(3) . . ?
B20 Mg1 B12 92.86(3) 5_545 . ?
Mg3 Mg1 B1 140.86(7) . . ?
B14 Mg1 B1 79.63(3) . . ?
B5 Mg1 B1 45.96(3) . . ?
Mg5 Mg1 B1 62.08(3) . . ?
B15 Mg1 B1 98.40(3) . . ?
B8 Mg1 B1 84.08(3) . . ?
B18 Mg1 B1 129.09(4) 5_545 . ?
B23 Mg1 B1 93.67(3) 3_545 . ?
B6 Mg1 B1 42.67(3) . . ?
B20 Mg1 B1 120.28(4) 5_545 . ?
B12 Mg1 B1 41.47(3) . . ?
Mg3 Mg2 B22 68.66(3) 5 3 ?
Mg3 Mg2 B2 126.77(4) 5 4_554 ?
B22 Mg2 B2 112.98(3) 3 4_554 ?
Mg3 Mg2 B15 96.93(4) 5 . ?
B22 Mg2 B15 120.26(3) 3 . ?
B2 Mg2 B15 120.48(4) 4_554 . ?
Mg3 Mg2 B18 57.87(3) 5 . ?
B22 Mg2 B18 116.75(3) 3 . ?
B2 Mg2 B18 124.89(4) 4_554 . ?
B15 Mg2 B18 45.68(3) . . ?
Mg3 Mg2 Mg5 116.87(4) 5 4_554 ?
B22 Mg2 Mg5 174.46(3) 3 4_554 ?
B2 Mg2 Mg5 64.01(3) 4_554 4_554 ?
B15 Mg2 Mg5 60.49(3) . 4_554 ?
B18 Mg2 Mg5 68.01(3) . 4_554 ?
Mg3 Mg2 B2 173.45(4) 5 6 ?
B22 Mg2 B2 110.61(3) 3 6 ?
B2 Mg2 B2 47.04(4) 4_554 6 ?
B15 Mg2 B2 89.03(3) . 6 ?
B18 Mg2 B2 126.24(4) . 6 ?
Mg5 Mg2 B2 63.88(3) 4_554 6 ?
Mg3 Mg2 B17 57.75(3) 5 5 ?
B22 Mg2 B17 44.98(2) 3 5 ?
B2 Mg2 B17 85.49(3) 4_554 5 ?
B15 Mg2 B17 152.76(4) . 5 ?
B18 Mg2 B17 114.27(3) . 5 ?
Mg5 Mg2 B17 136.94(3) 4_554 5 ?
B2 Mg2 B17 116.84(3) 6 5 ?
Mg3 Mg2 Mg2 118.73(3) 5 8_665 ?
B22 Mg2 Mg2 58.16(2) 3 8_665 ?
B2 Mg2 Mg2 60.20(2) 4_554 8_665 ?
B15 Mg2 Mg2 134.42(4) . 8_665 ?
B18 Mg2 Mg2 174.76(2) . 8_665 ?
Mg5 Mg2 Mg2 117.00(2) 4_554 8_665 ?
B2 Mg2 Mg2 57.59(3) 6 8_665 ?
B17 Mg2 Mg2 63.49(3) 5 8_665 ?
Mg3 Mg2 B9 82.87(4) 5 8_665 ?
B22 Mg2 B9 83.61(3) 3 8_665 ?
B2 Mg2 B9 46.86(3) 4_554 8_665 ?
B15 Mg2 B9 154.47(4) . 8_665 ?
B18 Mg2 B9 117.88(3) . 8_665 ?
Mg5 Mg2 B9 96.69(3) 4_554 8_665 ?
B2 Mg2 B9 90.57(3) 6 8_665 ?
B17 Mg2 B9 42.23(3) 5 8_665 ?
Mg2 Mg2 B9 64.08(3) 8_665 8_665 ?
Mg3 Mg2 B7 140.77(4) 5 . ?
B22 Mg2 B7 118.65(3) 3 . ?
B2 Mg2 B7 87.78(3) 4_554 . ?
B15 Mg2 B7 44.66(3) . . ?
B18 Mg2 B7 88.50(3) . . ?
Mg5 Mg2 B7 57.48(3) 4_554 . ?
B2 Mg2 B7 45.60(3) 6 . ?
B17 Mg2 B7 155.85(4) 5 . ?
Mg2 Mg2 B7 93.12(3) 8_665 . ?
B9 Mg2 B7 134.50(3) 8_665 . ?
Mg3 Mg2 B5 87.12(4) 5 4_554 ?
B22 Mg2 B5 124.93(3) 3 4_554 ?
B2 Mg2 B5 46.48(3) 4_554 4_554 ?
B15 Mg2 B5 110.91(3) . 4_554 ?
B18 Mg2 B5 84.99(3) . 4_554 ?
Mg5 Mg2 B5 56.94(3) 4_554 4_554 ?
B2 Mg2 B5 88.20(3) 6 4_554 ?
B17 Mg2 B5 80.08(3) 5 4_554 ?
Mg2 Mg2 B5 99.04(3) 8_665 4_554 ?
B9 Mg2 B5 43.57(3) 8_665 4_554 ?
B7 Mg2 B5 111.34(3) . 4_554 ?
Mg1 Mg3 Mg2 153.70(7) . 5_545 ?
Mg1 Mg3 B14 79.38(6) . . ?
Mg2 Mg3 B14 119.85(5) 5_545 . ?
Mg1 Mg3 B18 87.80(6) . 5_545 ?
Mg2 Mg3 B18 68.81(4) 5_545 5_545 ?
B14 Mg3 B18 161.35(5) . 5_545 ?
Mg1 Mg3 B17 128.24(7) . . ?
Mg2 Mg3 B17 69.48(4) 5_545 . ?
B14 Mg3 B17 50.54(3) . . ?
B18 Mg3 B17 136.10(6) 5_545 . ?
Mg1 Mg3 B23 80.53(5) . 3_545 ?
Mg2 Mg3 B23 74.94(4) 5_545 3_545 ?
B14 Mg3 B23 115.58(5) . 3_545 ?
B18 Mg3 B23 48.18(4) 5_545 3_545 ?
B17 Mg3 B23 107.34(6) . 3_545 ?
Mg1 Mg3 B13 103.52(7) . 5_545 ?
Mg2 Mg3 B13 69.76(3) 5_545 5_545 ?
B14 Mg3 B13 149.29(5) . 5_545 ?
B18 Mg3 B13 47.21(3) 5_545 5_545 ?
B17 Mg3 B13 125.71(5) . 5_545 ?
B23 Mg3 B13 94.91(4) 3_545 5_545 ?
Mg1 Mg3 B15 72.06(6) . . ?
Mg2 Mg3 B15 133.85(4) 5_545 . ?
B14 Mg3 B15 47.94(3) . . ?
B18 Mg3 B15 139.72(6) 5_545 . ?
B17 Mg3 B15 81.34(4) . . ?
B23 Mg3 B15 149.94(5) 3_545 . ?
B13 Mg3 B15 103.15(5) 5_545 . ?
Mg1 Mg3 B22 145.31(8) . . ?
Mg2 Mg3 B22 60.73(4) 5_545 . ?
B14 Mg3 B22 78.17(3) . . ?
B18 Mg3 B22 119.14(4) 5_545 . ?
B17 Mg3 B22 45.29(3) . . ?
B23 Mg3 B22 133.32(6) 3_545 . ?
B13 Mg3 B22 83.56(3) 5_545 . ?
B15 Mg3 B22 73.26(4) . . ?
Mg1 Mg3 B21 125.49(9) . . ?
Mg2 Mg3 B21 66.82(3) 5_545 . ?
B14 Mg3 B21 112.12(4) . . ?
B18 Mg3 B21 86.35(4) 5_545 . ?
B17 Mg3 B21 89.61(4) . . ?
B23 Mg3 B21 129.15(5) 3_545 . ?
B13 Mg3 B21 41.36(3) 5_545 . ?
B15 Mg3 B21 78.41(4) . . ?
B22 Mg3 B21 44.43(2) . . ?
Mg1 Mg3 B19 107.22(8) . . ?
Mg2 Mg3 B19 96.03(4) 5_545 . ?
B14 Mg3 B19 73.79(4) . . ?
B18 Mg3 B19 123.44(5) 5_545 . ?
B17 Mg3 B19 74.03(4) . . ?
B23 Mg3 B19 169.26(5) 3_545 . ?
B13 Mg3 B19 76.24(4) 5_545 . ?
B15 Mg3 B19 40.36(3) . . ?
B22 Mg3 B19 40.70(3) . . ?
B21 Mg3 B19 40.25(3) . . ?
Mg1 Mg3 B20 61.00(5) . 5_545 ?
Mg2 Mg3 B20 104.66(4) 5_545 5_545 ?
B14 Mg3 B20 135.13(6) . 5_545 ?
B18 Mg3 B20 43.04(3) 5_545 5_545 ?
B17 Mg3 B20 168.62(5) . 5_545 ?
B23 Mg3 B20 79.64(4) 3_545 5_545 ?
B13 Mg3 B20 43.50(3) 5_545 5_545 ?
B15 Mg3 B20 97.11(5) . 5_545 ?
B22 Mg3 B20 123.43(4) . 5_545 ?
B21 Mg3 B20 79.04(4) . 5_545 ?
B19 Mg3 B20 97.44(4) . 5_545 ?
Mg5 Mg4 B11 71.16(3) 4_554 4_554 ?
Mg5 Mg4 B3 69.15(3) 4_554 6 ?
B11 Mg4 B3 46.56(3) 4_554 6 ?
Mg5 Mg4 B8 68.51(3) 4_554 4_554 ?
B11 Mg4 B8 49.78(3) 4_554 4_554 ?
B3 Mg4 B8 93.62(4) 6 4_554 ?
Mg5 Mg4 B20 70.13(3) 4_554 7 ?
B11 Mg4 B20 100.14(4) 4_554 7 ?
B3 Mg4 B20 134.12(4) 6 7 ?
B8 Mg4 B20 51.69(3) 4_554 7 ?
Mg5 Mg4 B19 70.31(3) 4_554 . ?
B11 Mg4 B19 136.36(4) 4_554 . ?
B3 Mg4 B19 130.64(4) 6 . ?
B8 Mg4 B19 96.71(4) 4_554 . ?
B20 Mg4 B19 47.23(3) 7 . ?
Mg5 Mg4 B13 153.74(4) 4_554 5_545 ?
B11 Mg4 B13 124.87(4) 4_554 5_545 ?
B3 Mg4 B13 137.09(4) 6 5_545 ?
B8 Mg4 B13 104.52(4) 4_554 5_545 ?
B20 Mg4 B13 85.61(3) 7 5_545 ?
B19 Mg4 B13 86.00(3) . 5_545 ?
Mg5 Mg4 B7 64.55(3) 4_554 . ?
B11 Mg4 B7 93.65(4) 4_554 . ?
B3 Mg4 B7 49.59(3) 6 . ?
B8 Mg4 B7 127.99(4) 4_554 . ?
B20 Mg4 B7 124.80(4) 7 . ?
B19 Mg4 B7 87.78(4) . . ?
B13 Mg4 B7 127.49(4) 5_545 . ?
Mg5 Mg4 B20 155.37(4) 4_554 5_545 ?
B11 Mg4 B20 102.23(4) 4_554 5_545 ?
B3 Mg4 B20 88.91(4) 6 5_545 ?
B8 Mg4 B20 126.06(4) 4_554 5_545 ?
B20 Mg4 B20 134.28(4) 7 5_545 ?
B19 Mg4 B20 121.27(4) . 5_545 ?
B13 Mg4 B20 49.00(3) 5_545 5_545 ?
B7 Mg4 B20 92.95(4) . 5_545 ?
Mg5 Mg4 B21 109.44(4) 4_554 . ?
B11 Mg4 B21 138.31(4) 4_554 . ?
B3 Mg4 B21 174.74(4) 6 . ?
B8 Mg4 B21 90.46(4) 4_554 . ?
B20 Mg4 B21 47.39(3) 7 . ?
B19 Mg4 B21 45.35(3) . . ?
B13 Mg4 B21 44.35(3) 5_545 . ?
B7 Mg4 B21 125.16(4) . . ?
B20 Mg4 B21 91.37(4) 5_545 . ?
Mg5 Mg4 B8 105.39(4) 4_554 . ?
B11 Mg4 B8 85.43(3) 4_554 . ?
B3 Mg4 B8 46.64(3) 6 . ?
B8 Mg4 B8 134.93(4) 4_554 . ?
B20 Mg4 B8 170.93(4) 7 . ?
B19 Mg4 B8 124.15(4) . . ?
B13 Mg4 B8 97.14(4) 5_545 . ?
B7 Mg4 B8 47.13(3) . . ?
B20 Mg4 B8 49.99(3) 5_545 . ?
B21 Mg4 B8 130.82(4) . . ?
Mg5 Mg4 B4 107.31(4) 4_554 8_655 ?
B11 Mg4 B4 45.55(3) 4_554 8_655 ?
B3 Mg4 B4 85.29(3) 6 8_655 ?
B8 Mg4 B4 45.89(3) 4_554 8_655 ?
B20 Mg4 B4 87.34(3) 7 8_655 ?
B19 Mg4 B4 133.57(4) . 8_655 ?
B13 Mg4 B4 80.59(3) 5_545 8_655 ?
B7 Mg4 B4 134.71(4) . 8_655 ?
B20 Mg4 B4 80.84(3) 5_545 8_655 ?
B21 Mg4 B4 99.94(4) . 8_655 ?
B8 Mg4 B4 101.62(4) . 8_655 ?
Mg4 Mg5 B5 173.81(4) 3_545 . ?
Mg4 Mg5 B7 64.19(3) 3_545 3_545 ?
B5 Mg5 B7 121.89(4) . 3_545 ?
Mg4 Mg5 Mg1 113.88(4) 3_545 . ?
B5 Mg5 Mg1 59.96(3) . . ?
B7 Mg5 Mg1 174.75(4) 3_545 . ?
Mg4 Mg5 Mg2 121.81(4) 3_545 3_545 ?
B5 Mg5 Mg2 63.25(3) . 3_545 ?
B7 Mg5 Mg2 62.47(3) 3_545 3_545 ?
Mg1 Mg5 Mg2 117.07(3) . 3_545 ?
Mg4 Mg5 B15 67.38(3) 3_545 3_545 ?
B5 Mg5 B15 115.49(4) . 3_545 ?
B7 Mg5 B15 45.60(3) 3_545 3_545 ?
Mg1 Mg5 B15 129.28(4) . 3_545 ?
Mg2 Mg5 B15 59.42(3) 3_545 3_545 ?
Mg4 Mg5 B8 60.49(3) 3_545 . ?
B5 Mg5 B8 114.33(4) . . ?
B7 Mg5 B8 120.41(4) 3_545 . ?
Mg1 Mg5 B8 59.99(3) . . ?
Mg2 Mg5 B8 177.03(4) 3_545 . ?
B15 Mg5 B8 121.72(4) 3_545 . ?
Mg4 Mg5 B3 59.85(3) 3_545 7_556 ?
B5 Mg5 B3 124.58(4) . 7_556 ?
B7 Mg5 B3 47.49(3) 3_545 7_556 ?
Mg1 Mg5 B3 136.51(4) . 7_556 ?
Mg2 Mg5 B3 97.40(3) 3_545 7_556 ?
B15 Mg5 B3 90.17(3) 3_545 7_556 ?
B8 Mg5 B3 85.41(3) . 7_556 ?
Mg4 Mg5 B11 58.13(3) 3_545 . ?
B5 Mg5 B11 121.37(4) . . ?
B7 Mg5 B11 87.20(3) 3_545 . ?
Mg1 Mg5 B11 95.81(3) . . ?
Mg2 Mg5 B11 137.08(4) 3_545 . ?
B15 Mg5 B11 120.06(4) 3_545 . ?
B8 Mg5 B11 45.35(3) . . ?
B3 Mg5 B11 42.21(3) 7_556 . ?
Mg4 Mg5 B20 60.38(3) 3_545 5_545 ?
B5 Mg5 B20 113.83(4) . 5_545 ?
B7 Mg5 B20 116.44(4) 3_545 5_545 ?
Mg1 Mg5 B20 59.47(3) . 5_545 ?
Mg2 Mg5 B20 130.93(4) 3_545 5_545 ?
B15 Mg5 B20 85.02(3) 3_545 5_545 ?
B8 Mg5 B20 47.80(3) . 5_545 ?
B3 Mg5 B20 116.78(4) 7_556 5_545 ?
B11 Mg5 B20 88.63(3) . 5_545 ?
Mg4 Mg5 B19 60.29(3) 3_545 3_545 ?
B5 Mg5 B19 117.62(4) . 3_545 ?
B7 Mg5 B19 83.21(3) 3_545 3_545 ?
Mg1 Mg5 B19 91.61(3) . 3_545 ?
Mg2 Mg5 B19 91.83(3) 3_545 3_545 ?
B15 Mg5 B19 42.49(3) 3_545 3_545 ?
B8 Mg5 B19 87.89(3) . 3_545 ?
B3 Mg5 B19 114.16(4) 7_556 3_545 ?
B11 Mg5 B19 115.31(4) . 3_545 ?
B20 Mg5 B19 43.42(3) 5_545 3_545 ?
Mg4 Mg5 B1 133.10(4) 3_545 . ?
B5 Mg5 B1 45.98(3) . . ?
B7 Mg5 B1 123.25(4) 3_545 . ?
Mg1 Mg5 B1 61.82(3) . . ?
Mg2 Mg5 B1 95.66(3) 3_545 . ?
B15 Mg5 B1 154.94(4) 3_545 . ?
B8 Mg5 B1 83.30(3) . . ?
B3 Mg5 B1 90.69(3) 7_556 . ?
B11 Mg5 B1 75.40(3) . . ?
B20 Mg5 B1 116.62(3) 5_545 . ?
B19 Mg5 B1 152.89(4) 3_545 . ?
B12 B1 B6 118.05(6) . . ?
B12 B1 B4 118.26(6) . . ?
B6 B1 B4 59.09(4) . . ?
B12 B1 B2 125.09(6) . . ?
B6 B1 B2 110.14(5) . . ?
B4 B1 B2 107.95(5) . . ?
B12 B1 B3 122.53(6) . . ?
B6 B1 B3 107.58(6) . . ?
B4 B1 B3 59.60(4) . . ?
B2 B1 B3 59.61(4) . . ?
B12 B1 B5 124.35(6) . . ?
B6 B1 B5 60.38(4) . . ?
B4 B1 B5 106.71(5) . . ?
B2 B1 B5 61.29(4) . . ?
B3 B1 B5 107.45(5) . . ?
B12 B1 Mg1 67.60(4) . . ?
B6 B1 Mg1 65.90(4) . . ?
B4 B1 Mg1 119.01(5) . . ?
B2 B1 Mg1 114.03(5) . . ?
B3 B1 Mg1 169.69(5) . . ?
B5 B1 Mg1 62.58(3) . . ?
B12 B1 Mg5 70.56(4) . . ?
B6 B1 Mg5 111.25(5) . . ?
B4 B1 Mg5 168.75(5) . . ?
B2 B1 Mg5 68.68(4) . . ?
B3 B1 Mg5 123.06(5) . . ?
B5 B1 Mg5 62.11(4) . . ?
Mg1 B1 Mg5 56.10(3) . . ?
B3 B2 B1 60.34(4) . . ?
B3 B2 B7 62.14(4) . 6_455 ?
B1 B2 B7 108.71(5) . 6_455 ?
B3 B2 B2 115.07(5) . 7_556 ?
B1 B2 B2 116.92(5) . 7_556 ?
B7 B2 B2 123.37(7) 6_455 7_556 ?
B3 B2 B5 107.52(5) . . ?
B1 B2 B5 60.66(4) . . ?
B7 B2 B5 103.56(5) 6_455 . ?
B2 B2 B5 126.95(7) 7_556 . ?
B3 B2 B9 106.34(5) . 6_455 ?
B1 B2 B9 106.33(5) . 6_455 ?
B7 B2 B9 56.38(4) 6_455 6_455 ?
B2 B2 B9 130.52(3) 7_556 6_455 ?
B5 B2 B9 57.40(4) . 6_455 ?
B3 B2 Mg2 176.16(5) . 3_545 ?
B1 B2 Mg2 120.34(5) . 3_545 ?
B7 B2 Mg2 114.68(5) 6_455 3_545 ?
B2 B2 Mg2 68.29(3) 7_556 3_545 ?
B5 B2 Mg2 70.69(4) . 3_545 ?
B9 B2 Mg2 69.82(4) 6_455 3_545 ?
B3 B2 Mg2 117.04(5) . 6_455 ?
B1 B2 Mg2 177.23(5) . 6_455 ?
B7 B2 Mg2 68.71(4) 6_455 6_455 ?
B2 B2 Mg2 64.66(3) 7_556 6_455 ?
B5 B2 Mg2 120.55(5) . 6_455 ?
B9 B2 Mg2 73.24(4) 6_455 6_455 ?
Mg2 B2 Mg2 62.21(3) 3_545 6_455 ?
B3 B2 Mg5 123.25(5) . . ?
B1 B2 Mg5 68.19(4) . . ?
B7 B2 Mg5 165.00(5) 6_455 . ?
B2 B2 Mg5 68.82(5) 7_556 . ?
B5 B2 Mg5 61.81(4) . . ?
B9 B2 Mg5 109.58(4) 6_455 . ?
Mg2 B2 Mg5 59.21(3) 3_545 . ?
Mg2 B2 Mg5 114.57(4) 6_455 . ?
B3 B2 Mg5 65.04(4) . 7_556 ?
B1 B2 Mg5 120.09(5) . 7_556 ?
B7 B2 Mg5 61.63(3) 6_455 7_556 ?
B2 B2 Mg5 67.18(5) 7_556 7_556 ?
B5 B2 Mg5 165.08(5) . 7_556 ?
B9 B2 Mg5 110.88(4) 6_455 7_556 ?
Mg2 B2 Mg5 115.86(4) 3_545 7_556 ?
Mg2 B2 Mg5 58.01(3) 6_455 7_556 ?
Mg5 B2 Mg5 133.09(4) . 7_556 ?
B11 B3 B8 119.77(6) 7_556 6_455 ?
B11 B3 B4 116.01(6) 7_556 . ?
B8 B3 B4 60.68(4) 6_455 . ?
B11 B3 B2 124.63(6) 7_556 . ?
B8 B3 B2 109.88(5) 6_455 . ?
B4 B3 B2 108.40(5) . . ?
B11 B3 B1 118.65(6) 7_556 . ?
B8 B3 B1 109.00(5) 6_455 . ?
B4 B3 B1 59.72(4) . . ?
B2 B3 B1 60.05(4) . . ?
B11 B3 B7 128.25(6) 7_556 6_455 ?
B8 B3 B7 60.01(4) 6_455 6_455 ?
B4 B3 B7 107.07(5) . 6_455 ?
B2 B3 B7 60.18(4) . 6_455 ?
B1 B3 B7 106.97(5) . 6_455 ?
B11 B3 Mg4 65.80(4) 7_556 6_455 ?
B8 B3 Mg4 69.98(4) 6_455 6_455 ?
B4 B3 Mg4 122.63(5) . 6_455 ?
B2 B3 Mg4 114.64(5) . 6_455 ?
B1 B3 Mg4 174.23(5) . 6_455 ?
B7 B3 Mg4 67.47(4) 6_455 6_455 ?
B11 B3 Mg5 70.14(4) 7_556 7_556 ?
B8 B3 Mg5 109.42(5) 6_455 7_556 ?
B4 B3 Mg5 169.81(5) . 7_556 ?
B2 B3 Mg5 71.68(4) . 7_556 ?
B1 B3 Mg5 125.77(5) . 7_556 ?
B7 B3 Mg5 63.77(4) 6_455 7_556 ?
Mg4 B3 Mg5 51.00(3) 6_455 7_556 ?
B16 B4 B6 117.12(6) 3 . ?
B16 B4 B11 118.51(6) 3 6_455 ?
B6 B4 B11 60.65(4) . 6_455 ?
B16 B4 B3 125.50(6) 3 . ?
B6 B4 B3 108.55(6) . . ?
B11 B4 B3 108.77(5) 6_455 . ?
B16 B4 B1 121.79(6) 3 . ?
B6 B4 B1 59.20(4) . . ?
B11 B4 B1 107.96(5) 6_455 . ?
B3 B4 B1 60.69(4) . . ?
B16 B4 B8 122.71(6) 3 6_455 ?
B6 B4 B8 110.49(6) . 6_455 ?
B11 B4 B8 61.83(4) 6_455 6_455 ?
B3 B4 B8 59.59(4) . 6_455 ?
B1 B4 B8 108.90(5) . 6_455 ?
B16 B4 Mg4 70.96(4) 3 8_565 ?
B6 B4 Mg4 114.08(5) . 8_565 ?
B11 B4 Mg4 60.28(4) 6_455 8_565 ?
B3 B4 Mg4 115.70(5) . 8_565 ?
B1 B4 Mg4 166.95(5) . 8_565 ?
B8 B4 Mg4 61.53(4) 6_455 8_565 ?
B10 B5 B9 60.91(4) 6_455 6_455 ?
B10 B5 B6 60.44(4) 6_455 . ?
B9 B5 B6 108.97(5) 6_455 . ?
B10 B5 B1 105.33(5) 6_455 . ?
B9 B5 B1 107.43(5) 6_455 . ?
B6 B5 B1 56.92(4) . . ?
B10 B5 B2 107.91(5) 6_455 . ?
B9 B5 B2 61.39(4) 6_455 . ?
B6 B5 B2 104.69(5) . . ?
B1 B5 B2 58.05(4) . . ?
B10 B5 B23 107.62(5) 6_455 3_545 ?
B9 B5 B23 114.37(5) 6_455 3_545 ?
B6 B5 B23 118.60(5) . 3_545 ?
B1 B5 B23 135.53(5) . 3_545 ?
B2 B5 B23 133.51(5) . 3_545 ?
B10 B5 Mg5 176.89(5) 6_455 . ?
B9 B5 Mg5 121.02(5) 6_455 . ?
B6 B5 Mg5 116.49(5) . . ?
B1 B5 Mg5 71.91(4) . . ?
B2 B5 Mg5 72.02(4) . . ?
B23 B5 Mg5 74.07(4) 3_545 . ?
B10 B5 Mg1 117.47(5) 6_455 . ?
B9 B5 Mg1 177.89(5) 6_455 . ?
B6 B5 Mg1 68.92(4) . . ?
B1 B5 Mg1 71.46(4) . . ?
B2 B5 Mg1 118.75(5) . . ?
B23 B5 Mg1 67.20(3) 3_545 . ?
Mg5 B5 Mg1 60.53(3) . . ?
B10 B5 Mg2 123.05(5) 6_455 3_545 ?
B9 B5 Mg2 67.51(4) 6_455 3_545 ?
B6 B5 Mg2 167.41(5) . 3_545 ?
B1 B5 Mg2 111.74(4) . 3_545 ?
B2 B5 Mg2 62.83(4) . 3_545 ?
B23 B5 Mg2 72.93(3) 3_545 3_545 ?
Mg5 B5 Mg2 59.81(3) . 3_545 ?
Mg1 B5 Mg2 114.52(4) . 3_545 ?
B10 B5 Mg3 102.48(5) 6_455 . ?
B9 B5 Mg3 158.15(5) 6_455 . ?
B6 B5 Mg3 69.36(4) . . ?
B1 B5 Mg3 90.08(4) . . ?
B2 B5 Mg3 140.44(5) . . ?
B23 B5 Mg3 54.28(3) 3_545 . ?
Mg5 B5 Mg3 76.28(3) . . ?
Mg1 B5 Mg3 21.73(3) . . ?
Mg2 B5 Mg3 118.66(4) 3_545 . ?
B14 B6 B4 119.00(6) . . ?
B14 B6 B1 117.30(6) . . ?
B4 B6 B1 61.71(5) . . ?
B14 B6 B11 123.52(6) . 6_455 ?
B4 B6 B11 60.67(4) . 6_455 ?
B1 B6 B11 109.96(6) . 6_455 ?
B14 B6 B10 126.84(6) . 6_455 ?
B4 B6 B10 106.38(5) . 6_455 ?
B1 B6 B10 107.46(5) . 6_455 ?
B11 B6 B10 57.99(4) 6_455 6_455 ?
B14 B6 B5 121.66(6) . . ?
B4 B6 B5 110.52(6) . . ?
B1 B6 B5 62.69(4) . . ?
B11 B6 B5 106.24(5) 6_455 . ?
B10 B6 B5 57.34(4) 6_455 . ?
B14 B6 Mg1 61.65(4) . . ?
B4 B6 Mg1 126.11(5) . . ?
B1 B6 Mg1 71.42(4) . . ?
B11 B6 Mg1 169.94(5) 6_455 . ?
B10 B6 Mg1 111.96(5) 6_455 . ?
B5 B6 Mg1 65.12(4) . . ?
B14 B6 Mg3 49.47(4) . . ?
B4 B6 Mg3 146.51(5) . . ?
B1 B6 Mg3 93.97(5) . . ?
B11 B6 Mg3 152.48(5) 6_455 . ?
B10 B6 Mg3 102.69(5) 6_455 . ?
B5 B6 Mg3 72.24(4) . . ?
Mg1 B6 Mg3 22.78(3) . . ?
B9 B7 B15 116.54(6) . . ?
B9 B7 B12 60.61(4) . . ?
B15 B7 B12 113.11(6) . . ?
B9 B7 B8 109.54(5) . . ?
B15 B7 B8 119.89(6) . . ?
B12 B7 B8 60.76(4) . . ?
B9 B7 B2 62.51(4) . 6 ?
B15 B7 B2 128.60(6) . 6 ?
B12 B7 B2 108.90(5) . 6 ?
B8 B7 B2 105.74(5) . 6 ?
B9 B7 B3 107.64(5) . 6 ?
B15 B7 B3 131.26(6) . 6 ?
B12 B7 B3 105.62(5) . 6 ?
B8 B7 B3 57.52(4) . 6 ?
B2 B7 B3 57.68(4) 6 6 ?
B9 B7 Mg4 170.49(5) . . ?
B15 B7 Mg4 71.84(4) . . ?
B12 B7 Mg4 121.62(5) . . ?
B8 B7 Mg4 67.30(4) . . ?
B2 B7 Mg4 109.11(5) 6 . ?
B3 B7 Mg4 62.95(4) 6 . ?
B9 B7 Mg5 125.73(5) . 4_554 ?
B15 B7 Mg5 69.32(4) . 4_554 ?
B12 B7 Mg5 172.13(5) . 4_554 ?
B8 B7 Mg5 111.41(5) . 4_554 ?
B2 B7 Mg5 73.16(4) 6 4_554 ?
B3 B7 Mg5 68.73(4) 6 4_554 ?
Mg4 B7 Mg5 51.27(3) . 4_554 ?
B9 B7 Mg2 73.67(4) . . ?
B15 B7 Mg2 65.57(4) . . ?
B12 B7 Mg2 127.82(5) . . ?
B8 B7 Mg2 168.78(5) . . ?
B2 B7 Mg2 65.69(4) 6 . ?
B3 B7 Mg2 111.32(4) 6 . ?
Mg4 B7 Mg2 107.72(4) . . ?
Mg5 B7 Mg2 60.05(3) 4_554 . ?
B9 B7 Mg1 117.99(5) . . ?
B15 B7 Mg1 62.61(4) . . ?
B12 B7 Mg1 64.72(4) . . ?
B8 B7 Mg1 62.64(4) . . ?
B2 B7 Mg1 168.24(5) 6 . ?
B3 B7 Mg1 113.25(4) 6 . ?
Mg4 B7 Mg1 69.19(3) . . ?
Mg5 B7 Mg1 111.81(4) 4_554 . ?
Mg2 B7 Mg1 126.07(4) . . ?
B3 B8 B4 59.72(4) 6 6 ?
B3 B8 B7 62.48(4) 6 . ?
B4 B8 B7 108.24(5) 6 . ?
B3 B8 B11 106.17(5) 6 . ?
B4 B8 B11 58.42(4) 6 . ?
B7 B8 B11 104.90(5) . . ?
B3 B8 B12 108.20(5) 6 . ?
B4 B8 B12 104.76(5) 6 . ?
B7 B8 B12 59.11(4) . . ?
B11 B8 B12 57.11(4) . . ?
B3 B8 B20 115.06(5) 6 5_545 ?
B4 B8 B20 117.91(5) 6 5_545 ?
B7 B8 B20 122.83(5) . 5_545 ?
B11 B8 B20 126.97(5) . 5_545 ?
B12 B8 B20 129.97(5) . 5_545 ?
B3 B8 Mg4 125.64(5) 6 3_545 ?
B4 B8 Mg4 72.58(4) 6 3_545 ?
B7 B8 Mg4 166.82(5) . 3_545 ?
B11 B8 Mg4 63.85(4) . 3_545 ?
B12 B8 Mg4 107.76(5) . 3_545 ?
B20 B8 Mg4 65.39(4) 5_545 3_545 ?
B3 B8 Mg4 63.38(4) 6 . ?
B4 B8 Mg4 116.12(5) 6 . ?
B7 B8 Mg4 65.57(4) . . ?
B11 B8 Mg4 167.97(5) . . ?
B12 B8 Mg4 118.65(5) . . ?
B20 B8 Mg4 64.87(4) 5_545 . ?
Mg4 B8 Mg4 126.48(4) 3_545 . ?
B3 B8 Mg1 126.29(5) 6 . ?
B4 B8 Mg1 171.77(5) 6 . ?
B7 B8 Mg1 73.06(4) . . ?
B11 B8 Mg1 113.36(5) . . ?
B12 B8 Mg1 68.65(4) . . ?
B20 B8 Mg1 66.06(3) 5_545 . ?
Mg4 B8 Mg1 104.24(4) 3_545 . ?
Mg4 B8 Mg1 71.96(3) . . ?
B3 B8 Mg5 174.62(5) 6 . ?
B4 B8 Mg5 115.13(5) 6 . ?
B7 B8 Mg5 119.94(5) . . ?
B11 B8 Mg5 68.76(4) . . ?
B12 B8 Mg5 70.88(4) . . ?
B20 B8 Mg5 68.21(4) 5_545 . ?
Mg4 B8 Mg5 51.00(3) 3_545 . ?
Mg4 B8 Mg5 121.85(4) . . ?
Mg1 B8 Mg5 58.65(3) . . ?
B17 B9 B7 119.70(6) 3 . ?
B17 B9 B10 123.79(6) 3 . ?
B7 B9 B10 106.73(6) . . ?
B17 B9 B5 122.92(6) 3 6 ?
B7 B9 B5 110.49(6) . 6 ?
B10 B9 B5 57.69(4) . 6 ?
B17 B9 B12 120.13(6) 3 . ?
B7 B9 B12 61.40(4) . . ?
B10 B9 B12 57.64(4) . . ?
B5 B9 B12 106.31(5) 6 . ?
B17 B9 B2 123.51(5) 3 6 ?
B7 B9 B2 61.11(4) . 6 ?
B10 B9 B2 105.31(5) . 6 ?
B5 B9 B2 61.21(4) 6 6 ?
B12 B9 B2 108.43(5) . 6 ?
B17 B9 Mg2 67.80(4) 3 8_665 ?
B7 B9 Mg2 113.10(5) . 8_665 ?
B10 B9 Mg2 121.48(5) . 8_665 ?
B5 B9 Mg2 68.92(4) 6 8_665 ?
B12 B9 Mg2 171.62(5) . 8_665 ?
B2 B9 Mg2 63.33(3) 6 8_665 ?
B17 B9 Mg2 68.90(4) 3 . ?
B7 B9 Mg2 64.96(4) . . ?
B10 B9 Mg2 166.97(5) . . ?
B5 B9 Mg2 114.37(5) 6 . ?
B12 B9 Mg2 120.80(5) . . ?
B2 B9 Mg2 62.15(3) 6 . ?
Mg2 B9 Mg2 57.85(3) 8_665 . ?
B10 B10 B5 112.56(4) 7_556 6 ?
B10 B10 B11 124.62(5) 7_556 . ?
B5 B10 B11 112.75(6) 6 . ?
B10 B10 B12 123.62(6) 7_556 . ?
B5 B10 B12 112.76(6) 6 . ?
B11 B10 B12 61.36(4) . . ?
B10 B10 B6 118.95(7) 7_556 6 ?
B5 B10 B6 62.22(4) 6 6 ?
B11 B10 B6 60.96(4) . 6 ?
B12 B10 B6 110.93(5) . 6 ?
B10 B10 B9 117.50(7) 7_556 . ?
B5 B10 B9 61.40(4) 6 . ?
B11 B10 B9 111.26(5) . . ?
B12 B10 B9 61.69(4) . . ?
B6 B10 B9 110.74(5) 6 . ?
B3 B11 B10 115.79(6) 7_556 . ?
B3 B11 B12 120.40(6) 7_556 . ?
B10 B11 B12 59.36(4) . . ?
B3 B11 B6 117.20(6) 7_556 6 ?
B10 B11 B6 61.05(4) . 6 ?
B12 B11 B6 109.39(5) . 6 ?
B3 B11 B4 125.58(6) 7_556 6 ?
B10 B11 B4 107.22(5) . 6 ?
B12 B11 B4 109.41(5) . 6 ?
B6 B11 B4 58.68(4) 6 6 ?
B3 B11 B8 128.51(6) 7_556 . ?
B10 B11 B8 107.51(5) . . ?
B12 B11 B8 61.52(4) . . ?
B6 B11 B8 107.25(5) 6 . ?
B4 B11 B8 59.76(4) 6 . ?
B3 B11 Mg4 67.64(4) 7_556 3_545 ?
B10 B11 Mg4 172.32(5) . 3_545 ?
B12 B11 Mg4 112.98(5) . 3_545 ?
B6 B11 Mg4 124.40(5) 6 3_545 ?
B4 B11 Mg4 74.17(4) 6 3_545 ?
B8 B11 Mg4 66.37(4) . 3_545 ?
B3 B11 Mg5 67.65(4) 7_556 . ?
B10 B11 Mg5 123.19(5) . . ?
B12 B11 Mg5 70.80(4) . . ?
B6 B11 Mg5 172.40(5) 6 . ?
B4 B11 Mg5 113.86(5) 6 . ?
B8 B11 Mg5 65.89(4) . . ?
Mg4 B11 Mg5 50.71(3) 3_545 . ?
B1 B12 B10 114.54(6) . . ?
B1 B12 B11 117.69(6) . . ?
B10 B12 B11 59.28(4) . . ?
B1 B12 B9 119.52(6) . . ?
B10 B12 B9 60.66(4) . . ?
B11 B12 B9 108.77(5) . . ?
B1 B12 B7 128.70(6) . . ?
B10 B12 B7 106.41(5) . . ?
B11 B12 B7 109.12(5) . . ?
B9 B12 B7 57.99(4) . . ?
B1 B12 B8 128.10(6) . . ?
B10 B12 B8 107.34(5) . . ?
B11 B12 B8 61.37(4) . . ?
B9 B12 B8 106.94(5) . . ?
B7 B12 B8 60.13(4) . . ?
B1 B12 Mg1 70.93(4) . . ?
B10 B12 Mg1 172.51(5) . . ?
B11 B12 Mg1 113.98(5) . . ?
B9 B12 Mg1 122.00(5) . . ?
B7 B12 Mg1 71.91(4) . . ?
B8 B12 Mg1 65.37(4) . . ?
B1 B12 Mg5 68.78(4) . . ?
B10 B12 Mg5 119.77(5) . . ?
B11 B12 Mg5 66.97(4) . . ?
B9 B12 Mg5 171.28(5) . . ?
B7 B12 Mg5 115.35(5) . . ?
B8 B12 Mg5 64.38(4) . . ?
Mg1 B12 Mg5 56.38(3) . . ?
B14 B13 B21 113.86(6) . 5 ?
B14 B13 B15 63.64(4) . . ?
B21 B13 B15 114.89(6) 5 . ?
B14 B13 B18 109.19(5) . . ?
B21 B13 B18 126.72(6) 5 . ?
B15 B13 B18 60.27(4) . . ?
B14 B13 B16 57.49(4) . . ?
B21 B13 B16 123.43(6) 5 . ?
B15 B13 B16 108.44(5) . . ?
B18 B13 B16 105.54(5) . . ?
B14 B13 B20 105.61(5) . . ?
B21 B13 B20 130.86(6) 5 . ?
B15 B13 B20 108.13(5) . . ?
B18 B13 B20 59.12(4) . . ?
B16 B13 B20 58.31(4) . . ?
B14 B13 Mg4 120.42(5) . 5 ?
B21 B13 Mg4 68.90(4) 5 5 ?
B15 B13 Mg4 173.50(5) . 5 ?
B18 B13 Mg4 113.24(5) . 5 ?
B16 B13 Mg4 72.01(4) . 5 ?
B20 B13 Mg4 66.34(4) . 5 ?
B14 B13 Mg3 165.16(6) . 5 ?
B21 B13 Mg3 72.78(4) 5 5 ?
B15 B13 Mg3 101.61(5) . 5 ?
B18 B13 Mg3 58.77(4) . 5 ?
B16 B13 Mg3 131.29(5) . 5 ?
B20 B13 Mg3 76.47(4) . 5 ?
Mg4 B13 Mg3 74.11(4) 5 5 ?
B14 B13 Mg2 120.14(5) . . ?
B21 B13 Mg2 69.43(4) 5 . ?
B15 B13 Mg2 62.50(4) . . ?
B18 B13 Mg2 62.42(4) . . ?
B16 B13 Mg2 167.13(5) . . ?
B20 B13 Mg2 114.12(4) . . ?
Mg4 B13 Mg2 115.88(4) 5 . ?
Mg3 B13 Mg2 48.12(3) 5 . ?
B14 B13 Mg1 159.15(5) . 5 ?
B21 B13 Mg1 86.87(4) 5 5 ?
B15 B13 Mg1 110.91(4) . 5 ?
B18 B13 Mg1 55.32(3) . 5 ?
B16 B13 Mg1 110.00(4) . 5 ?
B20 B13 Mg1 55.50(3) . 5 ?
Mg4 B13 Mg1 63.38(3) 5 5 ?
Mg3 B13 Mg1 21.51(3) 5 5 ?
Mg2 B13 Mg1 67.86(3) . 5 ?
B6 B14 B16 118.35(6) . . ?
B6 B14 B13 125.95(6) . . ?
B16 B14 B13 64.36(5) . . ?
B6 B14 B17 112.87(6) . . ?
B16 B14 B17 60.30(4) . . ?
B13 B14 B17 112.51(5) . . ?
B6 B14 B15 126.29(6) . . ?
B16 B14 B15 110.84(5) . . ?
B13 B14 B15 59.90(4) . . ?
B17 B14 B15 109.14(5) . . ?
B6 B14 Mg3 91.79(5) . . ?
B16 B14 Mg3 125.51(6) . . ?
B13 B14 Mg3 132.95(6) . . ?
B17 B14 Mg3 66.49(5) . . ?
B15 B14 Mg3 75.69(5) . . ?
B6 B14 Mg1 74.04(4) . . ?
B16 B14 Mg1 154.73(5) . . ?
B13 B14 Mg1 128.51(5) . . ?
B17 B14 Mg1 94.95(4) . . ?
B15 B14 Mg1 70.40(4) . . ?
Mg3 B14 Mg1 29.23(3) . . ?
B19 B15 B13 108.24(5) . . ?
B19 B15 B7 125.13(6) . . ?
B13 B15 B7 124.23(6) . . ?
B19 B15 B18 60.60(4) . . ?
B13 B15 B18 60.84(4) . . ?
B7 B15 B18 132.65(6) . . ?
B19 B15 B14 104.59(5) . . ?
B13 B15 B14 56.46(4) . . ?
B7 B15 B14 116.37(5) . . ?
B18 B15 B14 104.13(5) . . ?
B19 B15 Mg1 98.35(4) . . ?
B13 B15 Mg1 115.97(5) . . ?
B7 B15 Mg1 73.88(4) . . ?
B18 B15 Mg1 151.92(5) . . ?
B14 B15 Mg1 60.89(4) . . ?
B19 B15 Mg2 114.69(5) . . ?
B13 B15 Mg2 74.66(4) . . ?
B7 B15 Mg2 69.77(4) . . ?
B18 B15 Mg2 67.37(4) . . ?
B14 B15 Mg2 124.68(5) . . ?
Mg1 B15 Mg2 140.59(4) . . ?
B19 B15 Mg5 71.53(4) . 4_554 ?
B13 B15 Mg5 127.09(5) . 4_554 ?
B7 B15 Mg5 65.08(4) . 4_554 ?
B18 B15 Mg5 76.65(4) . 4_554 ?
B14 B15 Mg5 175.17(5) . 4_554 ?
Mg1 B15 Mg5 116.30(4) . 4_554 ?
Mg2 B15 Mg5 60.09(3) . 4_554 ?
B19 B15 Mg3 75.77(4) . . ?
B13 B15 Mg3 111.14(5) . . ?
B7 B15 Mg3 97.43(5) . . ?
B18 B15 Mg3 126.10(5) . . ?
B14 B15 Mg3 56.37(4) . . ?
Mg1 B15 Mg3 26.00(3) . . ?
Mg2 B15 Mg3 166.52(4) . . ?
Mg5 B15 Mg3 119.25(4) 4_554 . ?
B19 B15 Mg4 63.16(4) . . ?
B13 B15 Mg4 170.79(5) . . ?
B7 B15 Mg4 63.27(4) . . ?
B18 B15 Mg4 110.40(4) . . ?
B14 B15 Mg4 127.16(5) . . ?
Mg1 B15 Mg4 70.10(3) . . ?
Mg2 B15 Mg4 105.31(3) . . ?
Mg5 B15 Mg4 48.75(3) 4_554 . ?
Mg3 B15 Mg4 70.99(3) . . ?
B4 B16 B14 118.21(6) 4_454 . ?
B4 B16 B17 120.50(6) 4_454 . ?
B14 B16 B17 62.37(4) . . ?
B4 B16 B21 122.80(6) 4_454 7 ?
B14 B16 B21 110.17(6) . 7 ?
B17 B16 B21 59.57(4) . 7 ?
B4 B16 B20 121.72(6) 4_454 . ?
B14 B16 B20 109.82(6) . . ?
B17 B16 B20 109.72(5) . . ?
B21 B16 B20 61.33(4) 7 . ?
B4 B16 B13 119.26(6) 4_454 . ?
B14 B16 B13 58.15(4) . . ?
B17 B16 B13 109.21(5) . . ?
B21 B16 B13 111.13(5) 7 . ?
B20 B16 B13 62.77(4) . . ?
B4 B16 Mg4 68.53(4) 4_454 5 ?
B14 B16 Mg4 112.81(5) . 5 ?
B17 B16 Mg4 170.80(5) . 5 ?
B21 B16 Mg4 118.27(5) 7 5 ?
B20 B16 Mg4 63.61(4) . 5 ?
B13 B16 Mg4 62.48(4) . 5 ?
B9 B17 B21 122.16(6) 4_454 7 ?
B9 B17 B16 119.06(6) 4_454 . ?
B21 B17 B16 60.72(4) 7 . ?
B9 B17 B22 126.19(6) 4_454 . ?
B21 B17 B22 63.55(4) 7 . ?
B16 B17 B22 109.21(6) . . ?
B9 B17 B14 119.23(6) 4_454 . ?
B21 B17 B14 107.04(6) 7 . ?
B16 B17 B14 57.33(4) . . ?
B22 B17 B14 105.74(5) . . ?
B9 B17 Mg3 98.59(5) 4_454 . ?
B21 B17 Mg3 134.06(6) 7 . ?
B16 B17 Mg3 119.17(5) . . ?
B22 B17 Mg3 75.96(4) . . ?
B14 B17 Mg3 62.97(4) . . ?
B9 B17 Mg2 69.97(4) 4_454 5_545 ?
B21 B17 Mg2 119.31(5) 7 5_545 ?
B16 B17 Mg2 170.07(5) . 5_545 ?
B22 B17 Mg2 64.66(4) . 5_545 ?
B14 B17 Mg2 115.57(5) . 5_545 ?
Mg3 B17 Mg2 52.77(3) . 5_545 ?
B9 B17 Mg2 71.35(4) 4_454 4_454 ?
B21 B17 Mg2 69.81(4) 7 4_454 ?
B16 B17 Mg2 126.33(5) . 4_454 ?
B22 B17 Mg2 61.29(4) . 4_454 ?
B14 B17 Mg2 166.90(5) . 4_454 ?
Mg3 B17 Mg2 109.49(4) . 4_454 ?
Mg2 B17 Mg2 58.82(3) 5_545 4_454 ?
B19 B18 B23 107.53(5) . . ?
B19 B18 B15 57.77(4) . . ?
B23 B18 B15 127.49(5) . . ?
B19 B18 B13 104.47(5) . . ?
B23 B18 B13 143.01(6) . . ?
B15 B18 B13 58.88(4) . . ?
B19 B18 B20 107.49(6) . . ?
B23 B18 B20 122.45(5) . . ?
B15 B18 B20 109.71(5) . . ?
B13 B18 B20 62.46(4) . . ?
B19 B18 B19 59.33(5) . 7 ?
B23 B18 B19 105.71(5) . 7 ?
B15 B18 B19 105.61(5) . 7 ?
B13 B18 B19 106.30(5) . 7 ?
B20 B18 B19 58.97(4) . 7 ?
B19 B18 B18 58.66(4) . 7 ?
B23 B18 B18 57.28(3) . 7 ?
B15 B18 B18 112.13(6) . 7 ?
B13 B18 B18 159.71(3) . 7 ?
B20 B18 B18 109.40(6) . 7 ?
B19 B18 B18 56.53(4) 7 7 ?
B19 B18 Mg3 165.50(6) . 5 ?
B23 B18 Mg3 70.32(4) . 5 ?
B15 B18 Mg3 111.45(5) . 5 ?
B13 B18 Mg3 74.02(4) . 5 ?
B20 B18 Mg3 84.83(5) . 5 ?
B19 B18 Mg3 135.15(5) 7 5 ?
B18 B18 Mg3 125.27(4) 7 5 ?
B19 B18 Mg2 112.22(5) . . ?
B23 B18 Mg2 77.19(4) . . ?
B15 B18 Mg2 66.95(4) . . ?
B13 B18 Mg2 73.88(4) . . ?
B20 B18 Mg2 126.54(5) . . ?
B19 B18 Mg2 171.48(5) 7 . ?
B18 B18 Mg2 121.32(5) 7 . ?
Mg3 B18 Mg2 53.32(4) 5 . ?
B19 B18 Mg1 166.12(5) . 5 ?
B23 B18 Mg1 67.68(3) . 5 ?
B15 B18 Mg1 135.79(5) . 5 ?
B13 B18 Mg1 84.87(4) . 5 ?
B20 B18 Mg1 67.38(4) . 5 ?
B19 B18 Mg1 108.53(4) 7 5 ?
B18 B18 Mg1 109.88(4) 7 5 ?
Mg3 B18 Mg1 27.16(3) 5 5 ?
Mg2 B18 Mg1 79.99(3) . 5 ?
B19 B18 Mg5 64.15(4) . 4_554 ?
B23 B18 Mg5 67.37(3) . 4_554 ?
B15 B18 Mg5 61.04(4) . 4_554 ?
B13 B18 Mg5 112.38(5) . 4_554 ?
B20 B18 Mg5 169.62(5) . 4_554 ?
B19 B18 Mg5 117.14(4) 7 4_554 ?
B18 B18 Mg5 72.24(5) 7 4_554 ?
Mg3 B18 Mg5 102.69(5) 5 4_554 ?
Mg2 B18 Mg5 56.15(2) . 4_554 ?
Mg1 B18 Mg5 122.21(4) 5 4_554 ?
B19 B18 Mg5 113.11(4) . 5 ?
B23 B18 Mg5 64.18(3) . 5 ?
B15 B18 Mg5 165.66(5) . 5 ?
B13 B18 Mg5 118.33(5) . 5 ?
B20 B18 Mg5 60.57(3) . 5 ?
B19 B18 Mg5 60.74(4) 7 5 ?
B18 B18 Mg5 65.31(4) 7 5 ?
Mg3 B18 Mg5 79.34(4) 5 5 ?
Mg2 B18 Mg5 127.00(4) . 5 ?
Mg1 B18 Mg5 53.01(2) 5 5 ?
Mg5 B18 Mg5 127.41(3) 4_554 5 ?
B15 B19 B22 111.14(5) . . ?
B15 B19 B21 125.01(6) . . ?
B22 B19 B21 63.93(4) . . ?
B15 B19 B18 61.63(4) . . ?
B22 B19 B18 110.56(5) . . ?
B21 B19 B18 172.08(6) . . ?
B15 B19 B19 110.41(7) . 7 ?
B22 B19 B19 59.25(3) . 7 ?
B21 B19 B19 110.68(5) . 7 ?
B18 B19 B19 61.52(4) . 7 ?
B15 B19 B20 131.89(6) . 7 ?
B22 B19 B20 112.51(5) . 7 ?
B21 B19 B20 61.87(4) . 7 ?
B18 B19 B20 117.98(6) . 7 ?
B19 B19 B20 108.57(6) 7 7 ?
B15 B19 B18 121.23(6) . 7 ?
B22 B19 B18 108.59(5) . 7 ?
B21 B19 B18 110.70(5) . 7 ?
B18 B19 B18 64.80(5) . 7 ?
B19 B19 B18 59.15(4) 7 7 ?
B20 B19 B18 60.48(4) 7 7 ?
B15 B19 Mg4 73.30(4) . . ?
B22 B19 Mg4 123.55(4) . . ?
B21 B19 Mg4 68.83(4) . . ?
B18 B19 Mg4 118.79(5) . . ?
B19 B19 Mg4 174.69(6) 7 . ?
B20 B19 Mg4 66.37(4) 7 . ?
B18 B19 Mg4 115.81(5) 7 . ?
B15 B19 Mg5 65.99(4) . 4_554 ?
B22 B19 Mg5 172.57(5) . 4_554 ?
B21 B19 Mg5 111.55(5) . 4_554 ?
B18 B19 Mg5 74.54(4) . 4_554 ?
B19 B19 Mg5 127.99(2) 7 4_554 ?
B20 B19 Mg5 68.13(4) 7 4_554 ?
B18 B19 Mg5 78.33(4) 7 4_554 ?
Mg4 B19 Mg5 49.41(3) . 4_554 ?
B15 B19 Mg3 63.86(4) . . ?
B22 B19 Mg3 64.03(4) . . ?
B21 B19 Mg3 66.54(4) . . ?
B18 B19 Mg3 117.04(5) . . ?
B19 B19 Mg3 114.77(4) 7 . ?
B20 B19 Mg3 121.07(5) 7 . ?
B18 B19 Mg3 172.62(5) 7 . ?
Mg4 B19 Mg3 70.12(4) . . ?
Mg5 B19 Mg3 109.02(4) 4_554 . ?
B19 B20 B16 102.73(5) 7 . ?
B19 B20 B21 57.78(4) 7 7 ?
B16 B20 B21 58.42(4) . 7 ?
B19 B20 B18 60.55(4) 7 . ?
B16 B20 B18 105.47(5) . . ?
B21 B20 B18 107.47(5) 7 . ?
B19 B20 B13 104.43(5) 7 . ?
B16 B20 B13 58.92(4) . . ?
B21 B20 B13 105.80(5) 7 . ?
B18 B20 B13 58.42(4) . . ?
B19 B20 B8 125.40(5) 7 5 ?
B16 B20 B8 118.65(5) . 5 ?
B21 B20 B8 115.95(5) 7 5 ?
B18 B20 B8 129.35(5) . 5 ?
B13 B20 B8 126.50(5) . 5 ?
B19 B20 Mg4 66.39(4) 7 7 ?
B16 B20 Mg4 119.34(5) . 7 ?
B21 B20 Mg4 67.74(4) 7 7 ?
B18 B20 Mg4 115.88(5) . 7 ?
B13 B20 Mg4 170.52(5) . 7 ?
B8 B20 Mg4 62.92(4) 5 7 ?
B19 B20 Mg4 169.07(5) 7 5 ?
B16 B20 Mg4 71.45(4) . 5 ?
B21 B20 Mg4 122.63(5) 7 5 ?
B18 B20 Mg4 111.36(5) . 5 ?
B13 B20 Mg4 64.67(4) . 5 ?
B8 B20 Mg4 65.14(4) 5 5 ?
Mg4 B20 Mg4 124.46(4) 7 5 ?
B19 B20 Mg1 109.02(4) 7 5 ?
B16 B20 Mg1 135.33(5) . 5 ?
B21 B20 Mg1 165.32(5) 7 5 ?
B18 B20 Mg1 66.58(4) . 5 ?
B13 B20 Mg1 82.89(4) . 5 ?
B8 B20 Mg1 64.82(3) 5 5 ?
Mg4 B20 Mg1 102.04(4) 7 5 ?
Mg4 B20 Mg1 71.63(3) 5 5 ?
B19 B20 Mg5 68.45(4) 7 5 ?
B16 B20 Mg5 167.40(5) . 5 ?
B21 B20 Mg5 109.03(5) 7 5 ?
B18 B20 Mg5 78.50(4) . 5 ?
B13 B20 Mg5 130.86(5) . 5 ?
B8 B20 Mg5 63.99(3) 5 5 ?
Mg4 B20 Mg5 49.48(3) 7 5 ?
Mg4 B20 Mg5 118.72(4) 5 5 ?
Mg1 B20 Mg5 57.26(3) 5 5 ?
B19 B20 Mg3 107.85(5) 7 5 ?
B16 B20 Mg3 116.38(5) . 5 ?
B21 B20 Mg3 158.64(5) 7 5 ?
B18 B20 Mg3 52.13(4) . 5 ?
B13 B20 Mg3 60.04(4) . 5 ?
B8 B20 Mg3 85.06(4) 5 5 ?
Mg4 B20 Mg3 123.82(4) 7 5 ?
Mg4 B20 Mg3 68.17(3) 5 5 ?
Mg1 B20 Mg3 23.40(2) 5 5 ?
Mg5 B20 Mg3 75.64(3) 5 5 ?
B13 B21 B19 124.59(6) 5_545 . ?
B13 B21 B17 121.89(6) 5_545 7 ?
B19 B21 B17 105.99(5) . 7 ?
B13 B21 B16 120.75(6) 5_545 7 ?
B19 B21 B16 106.11(5) . 7 ?
B17 B21 B16 59.71(5) 7 7 ?
B13 B21 B20 119.40(6) 5_545 7 ?
B19 B21 B20 60.36(4) . 7 ?
B17 B21 B20 108.95(5) 7 7 ?
B16 B21 B20 60.24(4) 7 7 ?
B13 B21 B22 126.40(6) 5_545 . ?
B19 B21 B22 57.99(5) . . ?
B17 B21 B22 58.61(4) 7 . ?
B16 B21 B22 104.68(5) 7 . ?
B20 B21 B22 106.66(5) 7 . ?
B13 B21 Mg4 66.74(4) 5_545 . ?
B19 B21 Mg4 65.82(4) . . ?
B17 B21 Mg4 171.26(5) 7 . ?
B16 B21 Mg4 118.38(5) 7 . ?
B20 B21 Mg4 64.86(4) 7 . ?
B22 B21 Mg4 116.09(4) . . ?
B13 B21 Mg3 65.87(4) 5_545 . ?
B19 B21 Mg3 73.21(4) . . ?
B17 B21 Mg3 109.94(5) 7 . ?
B16 B21 Mg3 169.33(6) 7 . ?
B20 B21 Mg3 125.52(5) 7 . ?
B22 B21 Mg3 65.66(3) . . ?
Mg4 B21 Mg3 71.41(4) . . ?
B13 B21 Mg2 70.55(4) 5_545 5_545 ?
B19 B21 Mg2 106.51(4) . 5_545 ?
B17 B21 Mg2 69.13(4) 7 5_545 ?
B16 B21 Mg2 124.80(5) 7 5_545 ?
B20 B21 Mg2 166.23(5) 7 5_545 ?
B22 B21 Mg2 60.28(4) . 5_545 ?
Mg4 B21 Mg2 115.27(4) . 5_545 ?
Mg3 B21 Mg2 47.28(3) . 5_545 ?
B19 B22 B19 61.49(6) . 7 ?
B19 B22 B17 109.20(4) . . ?
B19 B22 B17 105.43(4) 7 . ?
B19 B22 B17 105.43(4) . 7 ?
B19 B22 B17 109.20(4) 7 7 ?
B17 B22 B17 139.50(8) . 7 ?
B19 B22 B21 58.08(4) . . ?
B19 B22 B21 107.81(6) 7 . ?
B17 B22 B21 128.46(4) . . ?
B17 B22 B21 57.84(4) 7 . ?
B19 B22 B21 107.81(6) . 7 ?
B19 B22 B21 58.08(4) 7 7 ?
B17 B22 B21 57.84(4) . 7 ?
B17 B22 B21 128.46(4) 7 7 ?
B21 B22 B21 165.11(8) . 7 ?
B19 B22 Mg2 117.62(3) . 5_545 ?
B19 B22 Mg2 175.39(3) 7 5_545 ?
B17 B22 Mg2 70.36(4) . 5_545 ?
B17 B22 Mg2 75.41(4) 7 5_545 ?
B21 B22 Mg2 74.28(3) . 5_545 ?
B21 B22 Mg2 119.42(5) 7 5_545 ?
B19 B22 Mg2 175.39(3) . 4_454 ?
B19 B22 Mg2 117.62(3) 7 4_454 ?
B17 B22 Mg2 75.40(4) . 4_454 ?
B17 B22 Mg2 70.36(4) 7 4_454 ?
B21 B22 Mg2 119.42(5) . 4_454 ?
B21 B22 Mg2 74.28(3) 7 4_454 ?
Mg2 B22 Mg2 63.67(4) 5_545 4_454 ?
B19 B22 Mg3 125.85(5) . 7 ?
B19 B22 Mg3 75.27(4) 7 7 ?
B17 B22 Mg3 112.65(4) . 7 ?
B17 B22 Mg3 58.76(4) 7 7 ?
B21 B22 Mg3 113.17(3) . 7 ?
B21 B22 Mg3 69.91(3) 7 7 ?
Mg2 B22 Mg3 107.88(5) 5_545 7 ?
Mg2 B22 Mg3 50.60(3) 4_454 7 ?
B19 B22 Mg3 75.27(4) . . ?
B19 B22 Mg3 125.85(5) 7 . ?
B17 B22 Mg3 58.76(4) . . ?
B17 B22 Mg3 112.66(4) 7 . ?
B21 B22 Mg3 69.91(3) . . ?
B21 B22 Mg3 113.17(3) 7 . ?
Mg2 B22 Mg3 50.60(3) 5_545 . ?
Mg2 B22 Mg3 107.88(5) 4_454 . ?
Mg3 B22 Mg3 157.77(7) 7 . ?
B18 B23 B18 65.44(6) 7 . ?
B18 B23 B5 119.47(4) 7 5 ?
B18 B23 B5 126.44(4) . 5 ?
B18 B23 B5 126.45(4) 7 4_554 ?
B18 B23 B5 119.47(4) . 4_554 ?
B5 B23 B5 99.61(7) 5 4_554 ?
B18 B23 Mg3 124.61(6) 7 5 ?
B18 B23 Mg3 61.51(3) . 5 ?
B5 B23 Mg3 82.35(4) 5 5 ?
B5 B23 Mg3 93.63(4) 4_554 5 ?
B18 B23 Mg3 61.51(3) 7 4_554 ?
B18 B23 Mg3 124.61(6) . 4_554 ?
B5 B23 Mg3 93.63(4) 5 4_554 ?
B5 B23 Mg3 82.35(4) 4_554 4_554 ?
Mg3 B23 Mg3 173.80(7) 5 4_554 ?
B18 B23 Mg1 67.17(3) 7 4_554 ?
B18 B23 Mg1 115.22(5) . 4_554 ?
B5 B23 Mg1 114.38(4) 5 4_554 ?
B5 B23 Mg1 63.77(3) 4_554 4_554 ?
Mg3 B23 Mg1 153.01(3) 5 4_554 ?
Mg3 B23 Mg1 26.68(3) 4_554 4_554 ?
B18 B23 Mg1 115.21(5) 7 5 ?
B18 B23 Mg1 67.17(3) . 5 ?
B5 B23 Mg1 63.77(3) 5 5 ?
B5 B23 Mg1 114.38(4) 4_554 5 ?
Mg3 B23 Mg1 26.68(3) 5 5 ?
Mg3 B23 Mg1 153.01(3) 4_554 5 ?
Mg1 B23 Mg1 177.41(6) 4_554 5 ?
B18 B23 Mg5 76.27(4) 7 4_554 ?
B18 B23 Mg5 71.86(4) . 4_554 ?
B5 B23 Mg5 158.69(5) 5 4_554 ?
B5 B23 Mg5 59.29(3) 4_554 4_554 ?
Mg3 B23 Mg5 100.79(3) 5 4_554 ?
Mg3 B23 Mg5 81.26(3) 4_554 4_554 ?
Mg1 B23 Mg5 55.87(2) 4_554 4_554 ?
Mg1 B23 Mg5 125.16(3) 5 4_554 ?
B18 B23 Mg5 71.86(4) 7 5 ?
B18 B23 Mg5 76.27(4) . 5 ?
B5 B23 Mg5 59.29(3) 5 5 ?
B5 B23 Mg5 158.69(5) 4_554 5 ?
Mg3 B23 Mg5 81.26(3) 5 5 ?
Mg3 B23 Mg5 100.79(3) 4_554 5 ?
Mg1 B23 Mg5 125.16(3) 4_554 5 ?
Mg1 B23 Mg5 55.86(2) 5 5 ?
Mg5 B23 Mg5 141.93(5) 4_554 5 ?
B18 B23 Mg2 114.47(5) 7 . ?
B18 B23 Mg2 60.65(3) . . ?
B5 B23 Mg2 121.46(4) 5 . ?
B5 B23 Mg2 62.38(3) 4_554 . ?
Mg3 B23 Mg2 47.94(3) 5 . ?
Mg3 B23 Mg2 132.44(3) 4_554 . ?
Mg1 B23 Mg2 105.784(18) 4_554 . ?
Mg1 B23 Mg2 74.338(18) 5 . ?
Mg5 B23 Mg2 54.08(2) 4_554 . ?
Mg5 B23 Mg2 123.86(3) 5 . ?
B18 B23 Mg2 60.64(3) 7 7 ?
B18 B23 Mg2 114.47(5) . 7 ?
B5 B23 Mg2 62.38(3) 5 7 ?
B5 B23 Mg2 121.46(4) 4_554 7 ?
Mg3 B23 Mg2 132.44(3) 5 7 ?
Mg3 B23 Mg2 47.94(3) 4_554 7 ?
Mg1 B23 Mg2 74.338(18) 4_554 7 ?
Mg1 B23 Mg2 105.784(18) 5 7 ?
Mg5 B23 Mg2 123.86(3) 4_554 7 ?
Mg5 B23 Mg2 54.08(2) 5 7 ?
Mg2 B23 Mg2 174.82(5) . 7 ?

loop_
_geom_bond_atom_site_label_1
_geom_bond_atom_site_label_2
_geom_bond_distance
_geom_bond_site_symmetry_2
_geom_bond_publ_flag
Mg1 Mg3 1.0847(12) . ?
Mg1 B14 2.1832(10) . ?
Mg1 B5 2.3190(10) . ?
Mg1 Mg5 2.3323(9) . ?
Mg1 B15 2.3541(10) . ?
Mg1 B8 2.3649(10) . ?
Mg1 B18 2.3743(10) 5_545 ?
Mg1 B23 2.3831(6) 3_545 ?
Mg1 B6 2.3853(10) . ?
Mg1 B20 2.3884(10) 5_545 ?
Mg1 B12 2.4230(10) . ?
Mg1 B1 2.4768(11) . ?
Mg2 Mg3 2.0402(12) 5 ?
Mg2 B22 2.3031(11) 3 ?
Mg2 B2 2.3185(10) 4_554 ?
Mg2 B15 2.3644(10) . ?
Mg2 B18 2.3718(10) . ?
Mg2 Mg5 2.3808(9) 4_554 ?
Mg2 B2 2.3833(10) 6 ?
Mg2 B17 2.3999(10) 5 ?
Mg2 Mg2 2.4296(11) 8_665 ?
Mg2 B9 2.4352(10) 8_665 ?
Mg2 B7 2.4367(10) . ?
Mg2 B5 2.4594(10) 4_554 ?
Mg3 Mg2 2.0402(12) 5_545 ?
Mg3 B14 2.1053(11) . ?
Mg3 B18 2.1540(11) 5_545 ?
Mg3 B17 2.1673(12) . ?
Mg3 B23 2.3078(9) 3_545 ?
Mg3 B13 2.4219(12) 5_545 ?
Mg3 B15 2.4499(13) . ?
Mg3 B22 2.4591(10) . ?
Mg3 B21 2.5348(12) . ?
Mg3 B19 2.6453(12) . ?
Mg3 B20 2.7178(13) 5_545 ?
Mg4 Mg5 2.0017(9) 4_554 ?
Mg4 B11 2.1964(10) 4_554 ?
Mg4 B3 2.2271(10) 6 ?
Mg4 B8 2.2417(10) 4_554 ?
Mg4 B20 2.2890(11) 7 ?
Mg4 B19 2.2894(10) . ?
Mg4 B13 2.3045(10) 5_545 ?
Mg4 B7 2.3099(10) . ?
Mg4 B20 2.3353(11) 5_545 ?
Mg4 B21 2.3402(11) . ?
Mg4 B8 2.3406(11) . ?
Mg4 B4 2.4332(11) 8_655 ?
Mg5 Mg4 2.0016(9) 3_545 ?
Mg5 B5 2.3084(10) . ?
Mg5 B7 2.3169(10) 3_545 ?
Mg5 Mg2 2.3808(9) 3_545 ?
Mg5 B15 2.3902(10) 3_545 ?
Mg5 B8 2.3968(10) . ?
Mg5 B3 2.4070(11) 7_556 ?
Mg5 B11 2.4476(10) . ?
Mg5 B20 2.4762(10) 5_545 ?
Mg5 B19 2.4819(10) 3_545 ?
Mg5 B1 2.4827(11) . ?
B1 B12 1.7356(11) . ?
B1 B6 1.7711(11) . ?
B1 B4 1.8156(12) . ?
B1 B2 1.8281(11) . ?
B1 B3 1.8333(12) . ?
B1 B5 1.8781(11) . ?
B2 B3 1.8200(11) . ?
B2 B7 1.8685(11) 6_455 ?
B2 B2 1.8774(15) 7_556 ?
B2 B5 1.8897(11) . ?
B2 B9 1.8931(11) 6_455 ?
B2 Mg2 2.3185(10) 3_545 ?
B2 Mg2 2.3833(10) 6_455 ?
B2 Mg5 2.5202(11) 7_556 ?
B3 B11 1.7486(11) 7_556 ?
B3 B8 1.8111(11) 6_455 ?
B3 B4 1.8135(11) . ?
B3 B7 1.9040(12) 6_455 ?
B3 Mg4 2.2271(10) 6_455 ?
B3 Mg5 2.4070(11) 7_556 ?
B4 B16 1.6984(11) 3 ?
B4 B6 1.7691(11) . ?
B4 B11 1.8054(11) 6_455 ?
B4 B8 1.8310(11) 6_455 ?
B4 Mg4 2.4331(11) 8_565 ?
B5 B10 1.7486(11) 6_455 ?
B5 B9 1.8166(11) 6_455 ?
B5 B6 1.8375(11) . ?
B5 B23 1.9520(11) 3_545 ?
B5 Mg2 2.4595(10) 3_545 ?
B6 B14 1.7329(11) . ?
B6 B11 1.8052(11) 6_455 ?
B6 B10 1.8066(11) 6_455 ?
B7 B9 1.7771(11) . ?
B7 B15 1.8253(11) . ?
B7 B12 1.8401(11) . ?
B7 B8 1.8595(11) . ?
B7 B2 1.8685(11) 6 ?
B7 B3 1.9040(12) 6 ?
B7 Mg5 2.3170(10) 4_554 ?
B8 B3 1.8111(11) 6 ?
B8 B4 1.8310(11) 6 ?
B8 B11 1.8682(11) . ?
B8 B12 1.8710(11) . ?
B8 B20 1.9757(11) 5_545 ?
B8 Mg4 2.2416(10) 3_545 ?
B9 B17 1.7421(11) 3 ?
B9 B10 1.8081(11) . ?
B9 B5 1.8166(11) 6 ?
B9 B12 1.8261(11) . ?
B9 B2 1.8931(11) 6 ?
B9 Mg2 2.4353(10) 8_665 ?
B10 B10 1.6398(15) 7_556 ?
B10 B5 1.7486(11) 6 ?
B10 B11 1.7508(11) . ?
B10 B12 1.7521(11) . ?
B10 B6 1.8066(11) 6 ?
B11 B3 1.7486(11) 7_556 ?
B11 B12 1.7873(11) . ?
B11 B6 1.8052(11) 6 ?
B11 B4 1.8054(11) 6 ?
B11 Mg4 2.1964(10) 3_545 ?
B13 B14 1.7463(11) . ?
B13 B21 1.7534(11) 5 ?
B13 B15 1.8125(11) . ?
B13 B18 1.8488(11) . ?
B13 B16 1.8535(11) . ?
B13 B20 1.9242(12) . ?
B13 Mg4 2.3045(10) 5 ?
B13 Mg3 2.4219(12) 5 ?
B13 Mg1 2.8758(10) 5 ?
B14 B16 1.7337(11) . ?
B14 B17 1.8247(11) . ?
B14 B15 1.8773(11) . ?
B15 B19 1.7674(11) . ?
B15 B18 1.8385(11) . ?
B15 Mg5 2.3902(10) 4_554 ?
B16 B4 1.6983(11) 4_454 ?
B16 B17 1.7890(12) . ?
B16 B21 1.8071(11) 7 ?
B16 B20 1.8414(11) . ?
B16 Mg4 2.4714(11) 5 ?
B17 B9 1.7421(11) 4_454 ?
B17 B21 1.7865(12) 7 ?
B17 B22 1.8013(9) . ?
B17 Mg2 2.3999(10) 5_545 ?
B17 Mg2 2.5413(10) 4_454 ?
B18 B19 1.8204(11) . ?
B18 B23 1.8265(12) . ?
B18 B20 1.8625(11) . ?
B18 B19 1.8638(11) 7 ?
B18 B18 1.9745(15) 7 ?
B18 Mg3 2.1541(11) 5 ?
B18 Mg1 2.3743(10) 5 ?
B18 Mg5 2.6579(11) 4_554 ?
B18 Mg5 2.7861(11) 5 ?
B19 B22 1.7836(13) . ?
B19 B21 1.7854(11) . ?
B19 B19 1.8237(16) 7 ?
B19 B20 1.8342(11) 7 ?
B19 B18 1.8639(11) 7 ?
B19 Mg5 2.4819(10) 4_554 ?
B20 B19 1.8342(11) 7 ?
B20 B21 1.8611(11) 7 ?
B20 B8 1.9757(11) 5 ?
B20 Mg4 2.2890(11) 7 ?
B20 Mg4 2.3353(11) 5 ?
B20 Mg1 2.3884(10) 5 ?
B20 Mg5 2.4763(10) 5 ?
B20 Mg3 2.7179(13) 5 ?
B21 B13 1.7535(11) 5_545 ?
B21 B17 1.7865(12) 7 ?
B21 B16 1.8071(11) 7 ?
B21 B20 1.8611(11) 7 ?
B21 B22 1.8894(9) . ?
B21 Mg2 2.5526(10) 5_545 ?
B22 B19 1.7836(13) 7 ?
B22 B17 1.8014(9) 7 ?
B22 B21 1.8894(9) 7 ?
B22 Mg2 2.3031(11) 5_545 ?
B22 Mg2 2.3031(11) 4_454 ?
B22 Mg3 2.4591(10) 7 ?
B23 B18 1.8265(12) 7 ?
B23 B5 1.9520(11) 5 ?
B23 B5 1.9521(11) 4_554 ?
B23 Mg3 2.3079(9) 5 ?
B23 Mg3 2.3079(9) 4_554 ?
B23 Mg1 2.3831(6) 4_554 ?
B23 Mg1 2.3832(6) 5 ?
B23 Mg5 2.5816(8) 4_554 ?
B23 Mg5 2.5817(8) 5 ?
B23 Mg2 2.6536(8) 7 ?
